data_7157464
loop_
_publ_author_name
'Dos Santos, Emerson E. F.'
'de Souza, Gabriela F. P.'
'Simoni, Deborah A.'
'Salles, Jr, Airton G'

_publ_section_title
;
 A base-promoted tandem approach to bicyclic 8-membered ring ketones.
;
_journal_issue 17
_journal_name_full 'Organic &amp; biomolecular chemistry'
_journal_page_first 3249
_journal_page_last 3253
_journal_paper_doi 10.1039/d0ob00618a
_journal_volume 18
_journal_year 2020
_chemical_formula_moiety 'C22 H18 O2'
_chemical_formula_sum 'C22 H18 O2'
_chemical_formula_weight 314.36
_chemical_name_systematic (4Z)-2,4-diphenyl-8,9-dihydrocycloocta[b]furan-6(7H)-one
_space_group_crystal_system monoclinic
_space_group_IT_number 14
_space_group_name_Hall '-P 2ybc'
_space_group_name_H-M_alt 'P 1 21/c 1'
_atom_sites_solution_hydrogens geom
_audit_block_doi 10.5517/ccdc.csd.cc21hcpm
_audit_creation_method SHELXL-2014
_audit_update_record
;
2019-01-17 deposited with the CCDC.	2020-04-08 downloaded from the CCDC.
;
_cell_angle_alpha 90
_cell_angle_beta 97.281(4)
_cell_angle_gamma 90
_cell_formula_units_Z 4
_cell_length_a 8.6541(5)
_cell_length_b 5.7809(3)
_cell_length_c 33.543(2)
_cell_measurement_reflns_used 92
_cell_measurement_temperature 150(2)
_cell_measurement_theta_max 36.79
_cell_measurement_theta_min 9.28
_cell_volume 1664.57(16)
_computing_cell_refinement '<i>SAINT</i> (Bruker, 2010)'
_computing_data_collection '<i>APEX2</i> (Bruker, 2010)'
_computing_data_reduction '<i>SAINT</i> (Bruker, 2010)'
_computing_structure_refinement 'SHELXL-2014/7 (Sheldrick, 2015)'
_computing_structure_solution 'SHELXS-97 (Sheldrick, 2008)'
_diffrn_ambient_temperature 150(2)
_diffrn_detector_area_resol_mean 8.3333
_diffrn_measured_fraction_theta_full 0.854
_diffrn_measured_fraction_theta_max 0.837
_diffrn_measurement_device_type 'Bruker APEX CCD detector'
_diffrn_measurement_method 'phi and omega scans'
_diffrn_radiation_source 'fine-focus sealed tube'
_diffrn_radiation_type CuK\a
_diffrn_radiation_wavelength 1.54178
_diffrn_reflns_av_R_equivalents 0.0604
_diffrn_reflns_av_unetI/netI 0.0657
_diffrn_reflns_Laue_measured_fraction_full 0.854
_diffrn_reflns_Laue_measured_fraction_max 0.837
_diffrn_reflns_limit_h_max 9
_diffrn_reflns_limit_h_min -10
_diffrn_reflns_limit_k_max 6
_diffrn_reflns_limit_k_min -5
_diffrn_reflns_limit_l_max 39
_diffrn_reflns_limit_l_min -39
_diffrn_reflns_number 6055
_diffrn_reflns_point_group_measured_fraction_full 0.854
_diffrn_reflns_point_group_measured_fraction_max 0.837
_diffrn_reflns_theta_full 67.679
_diffrn_reflns_theta_max 68.820
_diffrn_reflns_theta_min 5.152
_exptl_absorpt_coefficient_mu 0.624
_exptl_absorpt_correction_T_max 0.7531
_exptl_absorpt_correction_T_min 0.6111
_exptl_absorpt_correction_type multi-scan
_exptl_absorpt_process_details 'SADABS (Bruker, 2010)'
_exptl_crystal_colour COLORLESS
_exptl_crystal_density_diffrn 1.254
_exptl_crystal_description PLATE
_exptl_crystal_F_000 664
_exptl_crystal_recrystallization_method 'Re-crystallisation from solvent: acetone and water'
_exptl_crystal_size_max 0.238
_exptl_crystal_size_mid 0.178
_exptl_crystal_size_min 0.032
_refine_diff_density_max 0.151
_refine_diff_density_min -0.177
_refine_diff_density_rms 0.038
_refine_ls_extinction_method none
_refine_ls_goodness_of_fit_ref 1.130
_refine_ls_hydrogen_treatment constr
_refine_ls_matrix_type full
_refine_ls_number_parameters 217
_refine_ls_number_reflns 2583
_refine_ls_number_restraints 0
_refine_ls_restrained_S_all 1.130
_refine_ls_R_factor_all 0.0751
_refine_ls_R_factor_gt 0.0584
_refine_ls_shift/su_max 0.000
_refine_ls_shift/su_mean 0.000
_refine_ls_structure_factor_coef Fsqd
_refine_ls_weighting_details 'w=1/[\s^2^(Fo^2^)+1.1175P] where P=(Fo^2^+2Fc^2^)/3'
_refine_ls_weighting_scheme calc
_refine_ls_wR_factor_gt 0.1262
_refine_ls_wR_factor_ref 0.1326
_reflns_Friedel_coverage 0.000
_reflns_number_gt 2018
_reflns_number_total 2583
_reflns_threshold_expression 'I > 2\s(I)'
_cod_data_source_file d0ob00618a2.cif
_cod_data_source_block FUR-A
_cod_depositor_comments 'Adding full bibliography for 7157464.cif.'
_cod_original_cell_volume 1664.55(16)
_cod_original_sg_symbol_H-M 'P 21/c'
_cod_database_code 7157464
_publcif_datablock.id {d9bb4aa3-109e-40ba-bc30-91ae974a3651}

_shelx_space_group_comment
;
The symmetry employed for this shelxl refinement is uniquely defined
by the following loop, which should always be used as a source of
symmetry information in preference to the above space-group names.
They are only intended as comments.
;
_shelx_estimated_absorpt_t_min 0.866
_shelx_estimated_absorpt_t_max 0.980
_shelxl_version_number 2014-3

loop_
_space_group_symop_operation_xyz
'x, y, z'
'-x, y+1/2, -z+1/2'
'-x, -y, -z'
'x, -y-1/2, z-1/2'

loop_
_atom_site_label
_atom_site_type_symbol
_atom_site_fract_x
_atom_site_fract_y
_atom_site_fract_z
_atom_site_U_iso_or_equiv
_atom_site_adp_type
_atom_site_occupancy
_atom_site_site_symmetry_order
_atom_site_calc_flag
_atom_site_refinement_flags_posn
_atom_site_refinement_flags_adp
_atom_site_refinement_flags_occupancy
_atom_site_disorder_assembly
_atom_site_disorder_group
O1 O 0.69565(19) 0.6404(3) 0.35811(5) 0.0329(4) Uani 1 1 d . . . . .
O2 O 0.6417(2) 0.2678(4) 0.51480(5) 0.0444(5) Uani 1 1 d . . . . .
C1 C 0.7782(3) 0.6827(5) 0.27835(8) 0.0386(6) Uani 1 1 d . . . . .
H1 H 0.8055 0.8052 0.2968 0.046 Uiso 1 1 calc R U . . .
C2 C 0.8294(3) 0.6878(5) 0.24099(8) 0.0420(7) Uani 1 1 d . . . . .
H2 H 0.8906 0.8139 0.2338 0.050 Uiso 1 1 calc R U . . .
C3 C 0.7914(3) 0.5082(5) 0.21387(8) 0.0416(7) Uani 1 1 d . . . . .
H3 H 0.8280 0.5098 0.1883 0.050 Uiso 1 1 calc R U . . .
C4 C 0.7001(3) 0.3279(6) 0.22433(8) 0.0438(7) Uani 1 1 d . . . . .
H4 H 0.6722 0.2069 0.2056 0.053 Uiso 1 1 calc R U . . .
C5 C 0.6488(3) 0.3208(5) 0.26162(8) 0.0383(6) Uani 1 1 d . . . . .
H5 H 0.5874 0.1944 0.2686 0.046 Uiso 1 1 calc R U . . .
C6 C 0.6873(3) 0.5005(5) 0.28936(7) 0.0327(6) Uani 1 1 d . . . . .
C7 C 0.6329(3) 0.4844(5) 0.32881(7) 0.0320(6) Uani 1 1 d . . . . .
C8 C 0.5336(3) 0.3429(5) 0.34451(7) 0.0321(6) Uani 1 1 d . . . . .
H8 H 0.4739 0.2232 0.3306 0.039 Uiso 1 1 calc R U . . .
C9 C 0.5336(3) 0.4041(4) 0.38600(7) 0.0303(5) Uani 1 1 d . . . . .
C10 C 0.6338(3) 0.5865(5) 0.39243(7) 0.0323(6) Uani 1 1 d . . . . .
C11 C 0.6874(3) 0.7187(5) 0.42978(7) 0.0385(6) Uani 1 1 d . . . . .
H11A H 0.5983 0.7427 0.4451 0.046 Uiso 1 1 calc R U . . .
H11B H 0.7253 0.8726 0.4225 0.046 Uiso 1 1 calc R U . . .
C12 C 0.8186(3) 0.5914(5) 0.45646(8) 0.0426(7) Uani 1 1 d . . . . .
H12A H 0.9173 0.6106 0.4448 0.051 Uiso 1 1 calc R U . . .
H12B H 0.8323 0.6629 0.4835 0.051 Uiso 1 1 calc R U . . .
C13 C 0.7854(3) 0.3340(5) 0.46057(8) 0.0392(6) Uani 1 1 d . . . . .
H13A H 0.7783 0.2609 0.4337 0.047 Uiso 1 1 calc R U . . .
H13B H 0.8736 0.2616 0.4778 0.047 Uiso 1 1 calc R U . . .
C14 C 0.6363(3) 0.2869(4) 0.47844(7) 0.0339(6) Uani 1 1 d . . . . .
C15 C 0.4842(3) 0.2587(4) 0.45374(7) 0.0336(6) Uani 1 1 d . . . . .
H15 H 0.4039 0.2017 0.4679 0.040 Uiso 1 1 calc R U . . .
C16 C 0.4394(3) 0.3001(4) 0.41433(7) 0.0307(5) Uani 1 1 d . . . . .
C17 C 0.2742(3) 0.2475(5) 0.39742(7) 0.0309(5) Uani 1 1 d . . . . .
C18 C 0.1909(3) 0.4098(5) 0.37253(7) 0.0354(6) Uani 1 1 d . . . . .
H18 H 0.2397 0.5493 0.3659 0.043 Uiso 1 1 calc R U . . .
C19 C 0.0368(3) 0.3676(5) 0.35744(8) 0.0402(6) Uani 1 1 d . . . . .
H19 H -0.0201 0.4799 0.3409 0.048 Uiso 1 1 calc R U . . .
C20 C -0.0347(3) 0.1636(5) 0.36629(8) 0.0392(6) Uani 1 1 d . . . . .
H20 H -0.1403 0.1357 0.3559 0.047 Uiso 1 1 calc R U . . .
C21 C 0.0485(3) 0.0000(5) 0.39037(8) 0.0393(6) Uani 1 1 d . . . . .
H21 H 0.0005 -0.1420 0.3960 0.047 Uiso 1 1 calc R U . . .
C22 C 0.2022(3) 0.0430(5) 0.40627(7) 0.0354(6) Uani 1 1 d . . . . .
H22 H 0.2580 -0.0682 0.4233 0.043 Uiso 1 1 calc R U . . .

loop_
_atom_site_aniso_label
_atom_site_aniso_U_11
_atom_site_aniso_U_22
_atom_site_aniso_U_33
_atom_site_aniso_U_23
_atom_site_aniso_U_13
_atom_site_aniso_U_12
O1 0.0317(9) 0.0272(10) 0.0400(9) 0.0009(7) 0.0056(7) -0.0037(7)
O2 0.0506(12) 0.0430(12) 0.0384(10) 0.0047(8) 0.0010(8) -0.0045(9)
C1 0.0375(14) 0.0363(16) 0.0408(13) 0.0038(11) 0.0009(11) -0.0038(12)
C2 0.0398(15) 0.0396(17) 0.0466(14) 0.0081(12) 0.0057(11) -0.0054(13)
C3 0.0387(15) 0.0483(18) 0.0383(13) 0.0061(12) 0.0072(11) -0.0008(13)
C4 0.0432(16) 0.0472(18) 0.0411(14) -0.0021(13) 0.0056(12) -0.0029(13)
C5 0.0377(14) 0.0331(15) 0.0441(14) 0.0001(11) 0.0057(11) -0.0058(12)
C6 0.0249(12) 0.0332(15) 0.0392(13) 0.0048(11) 0.0018(10) 0.0012(10)
C7 0.0279(12) 0.0306(14) 0.0364(12) 0.0012(10) -0.0003(10) -0.0004(11)
C8 0.0275(12) 0.0309(14) 0.0375(12) 0.0023(10) 0.0022(10) -0.0022(10)
C9 0.0267(12) 0.0252(13) 0.0387(12) 0.0026(10) 0.0029(9) 0.0005(10)
C10 0.0311(13) 0.0268(14) 0.0394(13) 0.0018(10) 0.0060(10) 0.0023(10)
C11 0.0436(15) 0.0298(15) 0.0438(14) -0.0044(11) 0.0116(11) -0.0087(12)
C12 0.0408(15) 0.0454(18) 0.0413(14) -0.0016(12) 0.0042(11) -0.0132(13)
C13 0.0338(14) 0.0403(17) 0.0422(13) 0.0007(12) -0.0006(10) -0.0009(12)
C14 0.0411(14) 0.0218(14) 0.0383(13) 0.0017(10) 0.0029(10) -0.0014(11)
C15 0.0345(14) 0.0264(14) 0.0409(13) 0.0001(11) 0.0082(10) -0.0022(10)
C16 0.0331(13) 0.0205(13) 0.0388(13) -0.0027(10) 0.0060(10) 0.0005(10)
C17 0.0291(12) 0.0287(14) 0.0357(12) -0.0018(10) 0.0075(9) 0.0021(10)
C18 0.0330(14) 0.0293(14) 0.0449(13) 0.0025(11) 0.0082(10) 0.0019(11)
C19 0.0330(14) 0.0399(17) 0.0476(14) 0.0000(12) 0.0043(11) 0.0085(12)
C20 0.0268(13) 0.0445(17) 0.0468(14) -0.0043(12) 0.0068(10) 0.0008(12)
C21 0.0362(14) 0.0370(16) 0.0461(14) 0.0005(12) 0.0113(11) -0.0065(12)
C22 0.0332(14) 0.0338(15) 0.0399(13) 0.0042(11) 0.0068(10) -0.0018(11)

loop_
_atom_type_symbol
_atom_type_description
_atom_type_scat_dispersion_real
_atom_type_scat_dispersion_imag
_atom_type_scat_source
C C 0.0181 0.0091 'International Tables Vol C Tables 4.2.6.8 and 6.1.1.4'
H H 0.0000 0.0000 'International Tables Vol C Tables 4.2.6.8 and 6.1.1.4'
O O 0.0492 0.0322 'International Tables Vol C Tables 4.2.6.8 and 6.1.1.4'

loop_
_geom_angle_atom_site_label_1
_geom_angle_atom_site_label_2
_geom_angle_atom_site_label_3
_geom_angle
_geom_angle_site_symmetry_1
_geom_angle_site_symmetry_3
_geom_angle_publ_flag
C10 O1 C7 106.73(19) . . ?
C2 C1 C6 120.9(3) . . ?
C2 C1 H1 119.5 . . ?
C6 C1 H1 119.5 . . ?
C1 C2 C3 120.0(3) . . ?
C1 C2 H2 120.0 . . ?
C3 C2 H2 120.0 . . ?
C4 C3 C2 119.5(3) . . ?
C4 C3 H3 120.2 . . ?
C2 C3 H3 120.2 . . ?
C5 C4 C3 120.9(3) . . ?
C5 C4 H4 119.6 . . ?
C3 C4 H4 119.6 . . ?
C4 C5 C6 120.1(3) . . ?
C4 C5 H5 119.9 . . ?
C6 C5 H5 119.9 . . ?
C1 C6 C5 118.5(2) . . ?
C1 C6 C7 123.1(2) . . ?
C5 C6 C7 118.4(2) . . ?
C8 C7 O1 109.2(2) . . ?
C8 C7 C6 133.6(2) . . ?
O1 C7 C6 117.1(2) . . ?
C7 C8 C9 108.0(2) . . ?
C7 C8 H8 126.0 . . ?
C9 C8 H8 126.0 . . ?
C10 C9 C8 105.4(2) . . ?
C10 C9 C16 127.8(2) . . ?
C8 C9 C16 126.8(2) . . ?
C9 C10 O1 110.6(2) . . ?
C9 C10 C11 130.7(2) . . ?
O1 C10 C11 118.6(2) . . ?
C10 C11 C12 111.8(2) . . ?
C10 C11 H11A 109.3 . . ?
C12 C11 H11A 109.3 . . ?
C10 C11 H11B 109.3 . . ?
C12 C11 H11B 109.3 . . ?
H11A C11 H11B 107.9 . . ?
C13 C12 C11 112.7(2) . . ?
C13 C12 H12A 109.1 . . ?
C11 C12 H12A 109.1 . . ?
C13 C12 H12B 109.1 . . ?
C11 C12 H12B 109.1 . . ?
H12A C12 H12B 107.8 . . ?
C14 C13 C12 113.0(2) . . ?
C14 C13 H13A 109.0 . . ?
C12 C13 H13A 109.0 . . ?
C14 C13 H13B 109.0 . . ?
C12 C13 H13B 109.0 . . ?
H13A C13 H13B 107.8 . . ?
O2 C14 C15 118.1(2) . . ?
O2 C14 C13 119.0(2) . . ?
C15 C14 C13 122.9(2) . . ?
C16 C15 C14 131.0(2) . . ?
C16 C15 H15 114.5 . . ?
C14 C15 H15 114.5 . . ?
C15 C16 C9 126.6(2) . . ?
C15 C16 C17 118.4(2) . . ?
C9 C16 C17 114.9(2) . . ?
C22 C17 C18 119.3(2) . . ?
C22 C17 C16 121.6(2) . . ?
C18 C17 C16 119.1(2) . . ?
C19 C18 C17 120.1(3) . . ?
C19 C18 H18 120.0 . . ?
C17 C18 H18 120.0 . . ?
C20 C19 C18 120.5(3) . . ?
C20 C19 H19 119.7 . . ?
C18 C19 H19 119.7 . . ?
C19 C20 C21 119.6(2) . . ?
C19 C20 H20 120.2 . . ?
C21 C20 H20 120.2 . . ?
C20 C21 C22 120.2(3) . . ?
C20 C21 H21 119.9 . . ?
C22 C21 H21 119.9 . . ?
C17 C22 C21 120.3(2) . . ?
C17 C22 H22 119.9 . . ?
C21 C22 H22 119.9 . . ?

loop_
_geom_bond_atom_site_label_1
_geom_bond_atom_site_label_2
_geom_bond_distance
_geom_bond_site_symmetry_2
_geom_bond_publ_flag
O1 C10 1.365(3) . ?
O1 C7 1.393(3) . ?
O2 C14 1.220(3) . ?
C1 C2 1.381(4) . ?
C1 C6 1.392(4) . ?
C1 H1 0.9500 . ?
C2 C3 1.392(4) . ?
C2 H2 0.9500 . ?
C3 C4 1.380(4) . ?
C3 H3 0.9500 . ?
C4 C5 1.380(4) . ?
C4 H4 0.9500 . ?
C5 C6 1.406(4) . ?
C5 H5 0.9500 . ?
C6 C7 1.463(4) . ?
C7 C8 1.341(4) . ?
C8 C9 1.436(4) . ?
C8 H8 0.9500 . ?
C9 C10 1.365(4) . ?
C9 C16 1.458(4) . ?
C10 C11 1.490(4) . ?
C11 C12 1.541(4) . ?
C11 H11A 0.9900 . ?
C11 H11B 0.9900 . ?
C12 C13 1.525(4) . ?
C12 H12A 0.9900 . ?
C12 H12B 0.9900 . ?
C13 C14 1.515(4) . ?
C13 H13A 0.9900 . ?
C13 H13B 0.9900 . ?
C14 C15 1.472(3) . ?
C15 C16 1.351(3) . ?
C15 H15 0.9500 . ?
C16 C17 1.500(3) . ?
C17 C22 1.386(4) . ?
C17 C18 1.395(3) . ?
C18 C19 1.386(4) . ?
C18 H18 0.9500 . ?
C19 C20 1.382(4) . ?
C19 H19 0.9500 . ?
C20 C21 1.385(4) . ?
C20 H20 0.9500 . ?
C21 C22 1.391(4) . ?
C21 H21 0.9500 . ?
C22 H22 0.9500 . ?

loop_
_geom_torsion_atom_site_label_1
_geom_torsion_atom_site_label_2
_geom_torsion_atom_site_label_3
_geom_torsion_atom_site_label_4
_geom_torsion
_geom_torsion_site_symmetry_1
_geom_torsion_site_symmetry_2
_geom_torsion_site_symmetry_3
_geom_torsion_site_symmetry_4
_geom_torsion_publ_flag
C6 C1 C2 C3 -0.6(4) . . . . ?
C1 C2 C3 C4 1.2(4) . . . . ?
C2 C3 C4 C5 -1.4(4) . . . . ?
C3 C4 C5 C6 1.0(4) . . . . ?
C2 C1 C6 C5 0.2(4) . . . . ?
C2 C1 C6 C7 178.7(2) . . . . ?
C4 C5 C6 C1 -0.4(4) . . . . ?
C4 C5 C6 C7 -178.9(2) . . . . ?
C10 O1 C7 C8 1.2(3) . . . . ?
C10 O1 C7 C6 -177.3(2) . . . . ?
C1 C6 C7 C8 171.9(3) . . . . ?
C5 C6 C7 C8 -9.6(4) . . . . ?
C1 C6 C7 O1 -10.0(4) . . . . ?
C5 C6 C7 O1 168.5(2) . . . . ?
O1 C7 C8 C9 -1.4(3) . . . . ?
C6 C7 C8 C9 176.8(3) . . . . ?
C7 C8 C9 C10 1.1(3) . . . . ?
C7 C8 C9 C16 178.1(2) . . . . ?
C8 C9 C10 O1 -0.3(3) . . . . ?
C16 C9 C10 O1 -177.3(2) . . . . ?
C8 C9 C10 C11 -177.2(3) . . . . ?
C16 C9 C10 C11 5.8(4) . . . . ?
C7 O1 C10 C9 -0.5(3) . . . . ?
C7 O1 C10 C11 176.8(2) . . . . ?
C9 C10 C11 C12 80.8(3) . . . . ?
O1 C10 C11 C12 -95.8(3) . . . . ?
C10 C11 C12 C13 -44.7(3) . . . . ?
C11 C12 C13 C14 -59.1(3) . . . . ?
C12 C13 C14 O2 -90.4(3) . . . . ?
C12 C13 C14 C15 90.7(3) . . . . ?
O2 C14 C15 C16 169.9(3) . . . . ?
C13 C14 C15 C16 -11.2(4) . . . . ?
C14 C15 C16 C9 -5.1(5) . . . . ?
C14 C15 C16 C17 178.4(3) . . . . ?
C10 C9 C16 C15 -40.8(4) . . . . ?
C8 C9 C16 C15 142.8(3) . . . . ?
C10 C9 C16 C17 135.8(3) . . . . ?
C8 C9 C16 C17 -40.6(4) . . . . ?
C15 C16 C17 C22 -45.0(3) . . . . ?
C9 C16 C17 C22 138.0(2) . . . . ?
C15 C16 C17 C18 134.2(3) . . . . ?
C9 C16 C17 C18 -42.7(3) . . . . ?
C22 C17 C18 C19 1.1(4) . . . . ?
C16 C17 C18 C19 -178.2(2) . . . . ?
C17 C18 C19 C20 -1.1(4) . . . . ?
C18 C19 C20 C21 -0.1(4) . . . . ?
C19 C20 C21 C22 1.4(4) . . . . ?
C18 C17 C22 C21 0.2(4) . . . . ?
C16 C17 C22 C21 179.5(2) . . . . ?
C20 C21 C22 C17 -1.4(4) . . . . ?

loop_
_publcif_info_exptl_table_extra_item
sin_theta_over_lambda_max

loop_
_publcif_info_exptl_table_header_item
?
